data_7230126
loop_
_publ_author_name
'Ghanbari, Bahram'
'Shahhoseini, Leila'
'Owczarzak, Agata'
'Kubicki, Maciej'
'Kia, Reza'
'Raithby, Paul R.'

_publ_section_title
;
 Synthesis, X-ray crystallography, thermogravimetric analysis and
 spectroscopic characterization of isostructural one-dimensional
 coordination polymers as sorbents for some anions
;
_journal_issue 13
_journal_name_full CrystEngComm
_journal_page_first 1783
_journal_paper_doi 10.1039/C7CE02017A
_journal_volume 20
_journal_year 2018
_chemical_formula_moiety 'C62 H68 Cl2 N8 Ni O4'
_chemical_formula_sum 'C62 H68 Cl2 N8 Ni O4'
_chemical_formula_weight 1118.85
_space_group_crystal_system monoclinic
_space_group_IT_number 14
_space_group_name_Hall '-P 2yn'
_space_group_name_H-M_alt 'P 1 21/n 1'
_symmetry_space_group_name_Hall '-P 2yn'
_symmetry_space_group_name_H-M 'P 1 21/n 1'
_atom_sites_solution_hydrogens geom
_audit_creation_method SHELXL-2013
_audit_update_record
;
2017-10-02 deposited with the CCDC.
2018-02-12 downloaded from the CCDC.
;
_cell_angle_alpha 90
_cell_angle_beta 90.899(5)
_cell_angle_gamma 90
_cell_formula_units_Z 2
_cell_length_a 8.4606(3)
_cell_length_b 23.1261(10)
_cell_length_c 13.5197(6)
_cell_measurement_reflns_used 2112
_cell_measurement_temperature 100(1)
_cell_measurement_theta_max 27.9680
_cell_measurement_theta_min 3.1230
_cell_volume 2644.95(19)
_computing_cell_refinement 'CrysAlisPro 1.171.38.43 (Rigaku OD, 2015)'
_computing_data_collection 'CrysAlisPro 1.171.38.43 (Rigaku OD, 2015)'
_computing_data_reduction 'CrysAlisPro 1.171.38.43 (Rigaku OD, 2015)'
_computing_molecular_graphics 'Mercury (MacRae et al., 2009)'
_computing_publication_material 'SHELXL (Sheldrick, 2015)'
_computing_structure_refinement 'SHELXL (Sheldrick, 2015)'
_computing_structure_solution 'SHELXT (Sheldrick, 2015)'
_diffrn_ambient_environment N~2~
_diffrn_ambient_temperature 100(1)
_diffrn_detector 'CCD plate'
_diffrn_detector_area_resol_mean 16.1544
_diffrn_detector_type Eos
_diffrn_measured_fraction_theta_full 0.847
_diffrn_measured_fraction_theta_max 0.697
_diffrn_measurement_device 'four-circle diffractometer'
_diffrn_measurement_device_type 'Xcalibur, Eos'
_diffrn_measurement_method '/w scan'
_diffrn_radiation_monochromator graphite
_diffrn_radiation_probe x-ray
_diffrn_radiation_type 'Mo K\a'
_diffrn_radiation_wavelength 0.71073
_diffrn_reflns_av_R_equivalents 0.0337
_diffrn_reflns_av_unetI/netI 0.0712
_diffrn_reflns_Laue_measured_fraction_full 0.847
_diffrn_reflns_Laue_measured_fraction_max 0.697
_diffrn_reflns_limit_h_max 11
_diffrn_reflns_limit_h_min -7
_diffrn_reflns_limit_k_max 18
_diffrn_reflns_limit_k_min -30
_diffrn_reflns_limit_l_max 9
_diffrn_reflns_limit_l_min -17
_diffrn_reflns_number 7403
_diffrn_reflns_point_group_measured_fraction_full 0.847
_diffrn_reflns_point_group_measured_fraction_max 0.697
_diffrn_reflns_theta_full 25.000
_diffrn_reflns_theta_max 28.191
_diffrn_reflns_theta_min 2.820
_diffrn_source 'fine-focus sealed X-ray tube'
_diffrn_source_type 'Enhance (Mo) X-ray Source'
_exptl_absorpt_coefficient_mu 0.527
_exptl_absorpt_correction_T_max 1.00000
_exptl_absorpt_correction_T_min 0.99030
_exptl_absorpt_correction_type multi-scan
_exptl_absorpt_process_details
;
CrysAlisPro 1.171.38.43 (Rigaku Oxford Diffraction, 2015)
Empirical absorption correction using spherical harmonics,
 implemented in SCALE3 ABSPACK scaling algorithm.
;
_exptl_crystal_colour colourless
_exptl_crystal_density_diffrn 1.405
_exptl_crystal_description prism
_exptl_crystal_F_000 1180
_exptl_crystal_size_max 0.2
_exptl_crystal_size_mid 0.1
_exptl_crystal_size_min 0.1
_refine_diff_density_max 0.377
_refine_diff_density_min -0.285
_refine_diff_density_rms 0.062
_refine_ls_extinction_method none
_refine_ls_goodness_of_fit_ref 1.014
_refine_ls_hydrogen_treatment constr
_refine_ls_matrix_type full
_refine_ls_number_parameters 349
_refine_ls_number_reflns 4532
_refine_ls_number_restraints 0
_refine_ls_restrained_S_all 1.014
_refine_ls_R_factor_all 0.0794
_refine_ls_R_factor_gt 0.0465
_refine_ls_shift/su_max 0.001
_refine_ls_shift/su_mean 0.000
_refine_ls_structure_factor_coef Fsqd
_refine_ls_weighting_details 'w=1/[\s^2^(Fo^2^)+(0.0219P)^2^+1.5232P] where P=(Fo^2^+2Fc^2^)/3'
_refine_ls_weighting_scheme calc
_refine_ls_wR_factor_gt 0.0776
_refine_ls_wR_factor_ref 0.0879
_reflns_Friedel_coverage 0.000
_reflns_number_gt 3242
_reflns_number_total 4532
_reflns_threshold_expression 'I > 2\s(I)'
_cod_data_source_file c7ce02017a2.cif
_cod_data_source_block 2
_cod_depositor_comments 'Adding full bibliography for 7230123--7230129.cif.'
_cod_database_code 7230126
_shelx_space_group_comment
;
The symmetry employed for this shelxl refinement is uniquely defined
by the following loop, which should always be used as a source of
symmetry information in preference to the above space-group names.
They are only intended as comments.
;
_shelxl_version_number 2013-4

loop_
_space_group_symop_operation_xyz
'x, y, z'
'-x+1/2, y+1/2, -z+1/2'
'-x, -y, -z'
'x-1/2, -y-1/2, z-1/2'

loop_
_atom_site_label
_atom_site_type_symbol
_atom_site_fract_x
_atom_site_fract_y
_atom_site_fract_z
_atom_site_U_iso_or_equiv
_atom_site_adp_type
_atom_site_occupancy
_atom_site_site_symmetry_order
_atom_site_calc_flag
_atom_site_refinement_flags_posn
_atom_site_refinement_flags_adp
_atom_site_refinement_flags_occupancy
Ni1 Ni 0.0000 0.5000 1.0000 0.01459(14) Uani 1 2 d S . P
Cl1 Cl -0.25320(8) 0.45990(3) 1.05747(6) 0.01886(18) Uani 1 1 d . . .
O1 O 0.4954(2) 0.33055(8) 0.81890(15) 0.0214(5) Uani 1 1 d . . .
C2 C 0.5568(3) 0.38790(13) 0.8342(2) 0.0208(7) Uani 1 1 d . . .
H2A H 0.6169 0.3899 0.8975 0.025 Uiso 1 1 calc R U .
H2B H 0.4694 0.4163 0.8362 0.025 Uiso 1 1 calc R U .
C3 C 0.6628(3) 0.40058(14) 0.7494(2) 0.0220(8) Uani 1 1 d . . .
H3A H 0.7231 0.4365 0.7629 0.026 Uiso 1 1 calc R U .
H3B H 0.7392 0.3685 0.7415 0.026 Uiso 1 1 calc R U .
O4 O 0.5710(2) 0.40725(9) 0.66064(15) 0.0192(5) Uani 1 1 d . . .
C5 C 0.6530(3) 0.41957(12) 0.5766(2) 0.0174(7) Uani 1 1 d . . .
C6 C 0.5628(3) 0.43137(12) 0.4900(2) 0.0174(7) Uani 1 1 d . . .
C7 C 0.3841(3) 0.42687(12) 0.4851(2) 0.0191(7) Uani 1 1 d . . .
H7A H 0.3429 0.4344 0.5520 0.023 Uiso 1 1 calc R U .
H7B H 0.3434 0.4578 0.4410 0.023 Uiso 1 1 calc R U .
N8 N 0.3191(3) 0.37127(10) 0.45006(18) 0.0179(6) Uani 1 1 d . . .
C9 C 0.3545(3) 0.32395(13) 0.5184(2) 0.0195(7) Uani 1 1 d . . .
H9A H 0.3683 0.3398 0.5859 0.023 Uiso 1 1 calc R U .
H9B H 0.4557 0.3058 0.4995 0.023 Uiso 1 1 calc R U .
C10 C 0.2256(3) 0.27778(13) 0.5193(2) 0.0208(7) Uani 1 1 d . . .
H10A H 0.1218 0.2960 0.5310 0.025 Uiso 1 1 calc R U .
H10B H 0.2205 0.2579 0.4545 0.025 Uiso 1 1 calc R U .
C11 C 0.2622(3) 0.23440(13) 0.6005(2) 0.0191(7) Uani 1 1 d . . .
H11A H 0.1832 0.2028 0.5978 0.023 Uiso 1 1 calc R U .
H11B H 0.3677 0.2172 0.5895 0.023 Uiso 1 1 calc R U .
N12 N 0.2602(3) 0.26142(10) 0.69856(18) 0.0166(6) Uani 1 1 d . . .
C13 C 0.3556(3) 0.22728(13) 0.7685(2) 0.0211(7) Uani 1 1 d . . .
H13A H 0.4665 0.2266 0.7461 0.025 Uiso 1 1 calc R U .
H13B H 0.3164 0.1870 0.7685 0.025 Uiso 1 1 calc R U .
C14 C 0.3517(3) 0.25049(13) 0.8720(2) 0.0174(7) Uani 1 1 d . . .
C15 C 0.4164(3) 0.30483(13) 0.8945(2) 0.0185(7) Uani 1 1 d . . .
C16 C 0.3981(3) 0.32867(13) 0.9871(2) 0.0212(7) Uani 1 1 d . . .
H16 H 0.4386 0.3661 1.0014 0.025 Uiso 1 1 calc R U .
C17 C 0.3205(3) 0.29762(14) 1.0592(2) 0.0243(7) Uani 1 1 d . . .
H17 H 0.3061 0.3145 1.1225 0.029 Uiso 1 1 calc R U .
C18 C 0.2639(3) 0.24307(13) 1.0413(2) 0.0222(7) Uani 1 1 d . . .
H18 H 0.2149 0.2215 1.0921 0.027 Uiso 1 1 calc R U .
C19 C 0.2797(3) 0.22002(13) 0.9473(2) 0.0206(7) Uani 1 1 d . . .
H19 H 0.2402 0.1823 0.9341 0.025 Uiso 1 1 calc R U .
C20 C 0.8177(3) 0.42204(13) 0.5744(2) 0.0216(7) Uani 1 1 d . . .
H20 H 0.8780 0.4133 0.6324 0.026 Uiso 1 1 calc R U .
C21 C 0.8933(3) 0.43710(13) 0.4884(2) 0.0248(8) Uani 1 1 d . . .
H21 H 1.0055 0.4379 0.4871 0.030 Uiso 1 1 calc R U .
C22 C 0.8074(3) 0.45083(13) 0.4049(2) 0.0229(8) Uani 1 1 d . . .
H22 H 0.8595 0.4622 0.3463 0.028 Uiso 1 1 calc R U .
C23 C 0.6444(3) 0.44802(12) 0.4065(2) 0.0218(7) Uani 1 1 d . . .
H23 H 0.5861 0.4579 0.3483 0.026 Uiso 1 1 calc R U .
C24 C 0.3652(3) 0.35718(13) 0.3496(2) 0.0195(7) Uani 1 1 d . . .
H24A H 0.3381 0.3163 0.3358 0.023 Uiso 1 1 calc R U .
H24B H 0.4812 0.3613 0.3444 0.023 Uiso 1 1 calc R U .
C25 C 0.2864(3) 0.39483(12) 0.2726(2) 0.0173(7) Uani 1 1 d . . .
C26 C 0.3677(3) 0.42289(13) 0.1977(2) 0.0200(7) Uani 1 1 d . . .
H26 H 0.4799 0.4216 0.1970 0.024 Uiso 1 1 calc R U .
C27 C 0.2858(3) 0.45251(13) 0.1247(2) 0.0192(7) Uani 1 1 d . . .
H27 H 0.3445 0.4713 0.0748 0.023 Uiso 1 1 calc R U .
N28 N 0.1276(3) 0.45623(10) 0.12041(18) 0.0169(6) Uani 1 1 d . . .
C29 C 0.0501(3) 0.42918(13) 0.1930(2) 0.0216(7) Uani 1 1 d . . .
H29 H -0.0621 0.4309 0.1921 0.026 Uiso 1 1 calc R U .
C30 C 0.1235(3) 0.39913(13) 0.2687(2) 0.0203(7) Uani 1 1 d . . .
H30 H 0.0620 0.3813 0.3184 0.024 Uiso 1 1 calc R U .
C31 C 0.0987(3) 0.27111(13) 0.7324(2) 0.0183(7) Uani 1 1 d . . .
H31A H 0.0647 0.2370 0.7709 0.022 Uiso 1 1 calc R U .
H31B H 0.0274 0.2745 0.6740 0.022 Uiso 1 1 calc R U .
C32 C 0.0809(3) 0.32473(12) 0.7959(2) 0.0167(7) Uani 1 1 d . . .
C33 C 0.1389(3) 0.37831(13) 0.7667(2) 0.0179(7) Uani 1 1 d . . .
H33 H 0.1952 0.3819 0.7068 0.022 Uiso 1 1 calc R U .
C34 C 0.1144(3) 0.42606(13) 0.8251(2) 0.0193(7) Uani 1 1 d . . .
H34 H 0.1562 0.4620 0.8040 0.023 Uiso 1 1 calc R U .
N35 N 0.0352(3) 0.42485(10) 0.91006(17) 0.0163(6) Uani 1 1 d . . .
C36 C -0.0207(3) 0.37340(13) 0.9379(2) 0.0193(7) Uani 1 1 d . . .
H36 H -0.0775 0.3711 0.9978 0.023 Uiso 1 1 calc R U .
C37 C 0.0002(3) 0.32340(13) 0.8838(2) 0.0178(7) Uani 1 1 d . . .
H37 H -0.0413 0.2879 0.9073 0.021 Uiso 1 1 calc R U .

loop_
_atom_site_aniso_label
_atom_site_aniso_U_11
_atom_site_aniso_U_22
_atom_site_aniso_U_33
_atom_site_aniso_U_23
_atom_site_aniso_U_13
_atom_site_aniso_U_12
Ni1 0.0183(3) 0.0136(3) 0.0119(3) 0.0004(2) 0.0006(2) 0.0007(2)
Cl1 0.0175(3) 0.0203(4) 0.0188(4) 0.0021(3) 0.0006(3) -0.0009(3)
O1 0.0259(11) 0.0189(11) 0.0194(12) -0.0011(10) 0.0005(10) -0.0055(9)
C2 0.0245(15) 0.0202(17) 0.0176(18) -0.0026(14) -0.0036(15) -0.0061(13)
C3 0.0201(15) 0.0241(17) 0.022(2) -0.0012(15) -0.0042(16) -0.0056(13)
O4 0.0181(10) 0.0237(12) 0.0157(12) 0.0024(9) -0.0024(10) -0.0034(9)
C5 0.0222(15) 0.0106(15) 0.0196(18) -0.0008(13) 0.0035(15) -0.0030(13)
C6 0.0213(14) 0.0136(15) 0.0171(18) -0.0008(13) -0.0010(15) 0.0004(13)
C7 0.0197(14) 0.0178(16) 0.0200(18) 0.0001(14) -0.0009(14) -0.0012(13)
N8 0.0213(12) 0.0161(13) 0.0163(15) 0.0024(11) -0.0013(12) 0.0012(11)
C9 0.0196(15) 0.0212(16) 0.0176(18) 0.0017(14) -0.0025(14) 0.0007(13)
C10 0.0199(15) 0.0252(18) 0.0174(18) -0.0008(15) 0.0008(15) -0.0024(13)
C11 0.0212(15) 0.0172(16) 0.0191(18) -0.0045(14) 0.0031(14) -0.0023(13)
N12 0.0184(12) 0.0182(13) 0.0133(14) -0.0012(11) -0.0022(12) 0.0025(11)
C13 0.0219(15) 0.0178(16) 0.0235(19) 0.0011(14) -0.0013(15) 0.0020(13)
C14 0.0162(14) 0.0185(16) 0.0173(18) -0.0002(14) -0.0062(14) 0.0022(13)
C15 0.0136(14) 0.0236(17) 0.0183(18) 0.0036(14) -0.0025(14) 0.0004(13)
C16 0.0235(16) 0.0198(16) 0.0201(19) -0.0010(14) -0.0049(15) -0.0019(13)
C17 0.0269(16) 0.0299(19) 0.0162(18) 0.0008(15) -0.0018(15) 0.0010(15)
C18 0.0229(15) 0.0227(17) 0.0211(19) 0.0037(15) -0.0011(15) -0.0020(14)
C19 0.0195(15) 0.0179(16) 0.0242(19) -0.0001(15) -0.0053(15) 0.0012(13)
C20 0.0183(14) 0.0204(17) 0.026(2) 0.0010(15) -0.0039(15) -0.0008(13)
C21 0.0193(15) 0.0216(17) 0.034(2) -0.0019(15) 0.0044(17) -0.0030(13)
C22 0.0253(16) 0.0206(17) 0.023(2) 0.0011(15) 0.0061(16) -0.0025(14)
C23 0.0261(16) 0.0186(17) 0.0206(19) -0.0002(14) -0.0005(15) 0.0012(13)
C24 0.0191(15) 0.0202(16) 0.0192(18) 0.0012(14) 0.0012(14) 0.0021(13)
C25 0.0206(15) 0.0142(15) 0.0169(18) -0.0039(14) -0.0025(15) 0.0016(13)
C26 0.0163(14) 0.0243(17) 0.0193(18) -0.0028(15) -0.0011(14) 0.0003(13)
C27 0.0222(15) 0.0191(16) 0.0164(18) 0.0037(14) 0.0013(15) 0.0015(13)
N28 0.0193(12) 0.0174(13) 0.0140(14) -0.0030(11) 0.0002(11) -0.0010(11)
C29 0.0187(15) 0.0278(18) 0.0185(18) -0.0023(15) 0.0005(15) 0.0019(14)
C30 0.0210(15) 0.0246(17) 0.0154(18) 0.0035(14) 0.0023(15) -0.0017(13)
C31 0.0179(14) 0.0196(16) 0.0172(18) 0.0002(14) -0.0025(14) -0.0027(13)
C32 0.0147(14) 0.0171(16) 0.0183(17) 0.0007(14) -0.0030(14) 0.0016(12)
C33 0.0187(15) 0.0239(17) 0.0112(17) 0.0032(14) 0.0014(14) 0.0000(13)
C34 0.0202(15) 0.0187(16) 0.0191(18) 0.0047(14) 0.0021(14) -0.0006(13)
N35 0.0186(12) 0.0145(13) 0.0158(14) 0.0009(11) -0.0008(11) -0.0009(10)
C36 0.0189(14) 0.0243(17) 0.0148(17) 0.0016(14) -0.0003(14) 0.0013(13)
C37 0.0186(14) 0.0147(15) 0.0201(18) -0.0007(14) 0.0005(14) -0.0008(12)

loop_
_atom_type_symbol
_atom_type_description
_atom_type_scat_dispersion_real
_atom_type_scat_dispersion_imag
_atom_type_scat_source
C C 0.0033 0.0016 'International Tables Vol C Tables 4.2.6.8 and 6.1.1.4'
H H 0.0000 0.0000 'International Tables Vol C Tables 4.2.6.8 and 6.1.1.4'
N N 0.0061 0.0033 'International Tables Vol C Tables 4.2.6.8 and 6.1.1.4'
O O 0.0106 0.0060 'International Tables Vol C Tables 4.2.6.8 and 6.1.1.4'
Cl Cl 0.1484 0.1585 'International Tables Vol C Tables 4.2.6.8 and 6.1.1.4'
Ni Ni 0.3393 1.1124 'International Tables Vol C Tables 4.2.6.8 and 6.1.1.4'

loop_
_geom_angle_atom_site_label_1
_geom_angle_atom_site_label_2
_geom_angle_atom_site_label_3
_geom_angle
_geom_angle_site_symmetry_1
_geom_angle_site_symmetry_3
N35 Ni1 N35 180.0 3_567 .
N35 Ni1 N28 88.61(9) 3_567 3_566
N35 Ni1 N28 91.39(9) . 3_566
N35 Ni1 N28 91.39(9) 3_567 1_556
N35 Ni1 N28 88.61(9) . 1_556
N28 Ni1 N28 180.0 3_566 1_556
N35 Ni1 Cl1 89.84(6) 3_567 .
N35 Ni1 Cl1 90.16(6) . .
N28 Ni1 Cl1 89.29(6) 3_566 .
N28 Ni1 Cl1 90.71(6) 1_556 .
N35 Ni1 Cl1 90.16(6) 3_567 3_567
N35 Ni1 Cl1 89.84(6) . 3_567
N28 Ni1 Cl1 90.71(6) 3_566 3_567
N28 Ni1 Cl1 89.29(6) 1_556 3_567
Cl1 Ni1 Cl1 180.0 . 3_567
C15 O1 C2 118.3(2) . .
O1 C2 C3 106.9(2) . .
O1 C2 H2A 110.3 . .
C3 C2 H2A 110.3 . .
O1 C2 H2B 110.3 . .
C3 C2 H2B 110.3 . .
H2A C2 H2B 108.6 . .
O4 C3 C2 109.9(2) . .
O4 C3 H3A 109.7 . .
C2 C3 H3A 109.7 . .
O4 C3 H3B 109.7 . .
C2 C3 H3B 109.7 . .
H3A C3 H3B 108.2 . .
C5 O4 C3 116.4(2) . .
O4 C5 C20 123.0(3) . .
O4 C5 C6 116.9(2) . .
C20 C5 C6 120.1(3) . .
C23 C6 C5 117.3(3) . .
C23 C6 C7 119.5(3) . .
C5 C6 C7 123.2(3) . .
N8 C7 C6 116.1(2) . .
N8 C7 H7A 108.3 . .
C6 C7 H7A 108.3 . .
N8 C7 H7B 108.3 . .
C6 C7 H7B 108.3 . .
H7A C7 H7B 107.4 . .
C24 N8 C9 111.5(2) . .
C24 N8 C7 113.0(2) . .
C9 N8 C7 112.3(2) . .
N8 C9 C10 113.0(2) . .
N8 C9 H9A 109.0 . .
C10 C9 H9A 109.0 . .
N8 C9 H9B 109.0 . .
C10 C9 H9B 109.0 . .
H9A C9 H9B 107.8 . .
C11 C10 C9 109.3(2) . .
C11 C10 H10A 109.8 . .
C9 C10 H10A 109.8 . .
C11 C10 H10B 109.8 . .
C9 C10 H10B 109.8 . .
H10A C10 H10B 108.3 . .
N12 C11 C10 111.6(2) . .
N12 C11 H11A 109.3 . .
C10 C11 H11A 109.3 . .
N12 C11 H11B 109.3 . .
C10 C11 H11B 109.3 . .
H11A C11 H11B 108.0 . .
C13 N12 C31 112.8(2) . .
C13 N12 C11 109.9(2) . .
C31 N12 C11 111.8(2) . .
N12 C13 C14 112.9(2) . .
N12 C13 H13A 109.0 . .
C14 C13 H13A 109.0 . .
N12 C13 H13B 109.0 . .
C14 C13 H13B 109.0 . .
H13A C13 H13B 107.8 . .
C19 C14 C15 118.1(3) . .
C19 C14 C13 121.3(3) . .
C15 C14 C13 120.6(3) . .
O1 C15 C16 124.6(3) . .
O1 C15 C14 115.0(3) . .
C16 C15 C14 120.4(3) . .
C15 C16 C17 119.6(3) . .
C15 C16 H16 120.2 . .
C17 C16 H16 120.2 . .
C18 C17 C16 121.4(3) . .
C18 C17 H17 119.3 . .
C16 C17 H17 119.3 . .
C17 C18 C19 118.5(3) . .
C17 C18 H18 120.7 . .
C19 C18 H18 120.7 . .
C18 C19 C14 121.8(3) . .
C18 C19 H19 119.1 . .
C14 C19 H19 119.1 . .
C21 C20 C5 120.2(3) . .
C21 C20 H20 119.9 . .
C5 C20 H20 119.9 . .
C22 C21 C20 120.4(3) . .
C22 C21 H21 119.8 . .
C20 C21 H21 119.8 . .
C21 C22 C23 119.5(3) . .
C21 C22 H22 120.2 . .
C23 C22 H22 120.2 . .
C22 C23 C6 122.4(3) . .
C22 C23 H23 118.8 . .
C6 C23 H23 118.8 . .
N8 C24 C25 113.2(2) . .
N8 C24 H24A 108.9 . .
C25 C24 H24A 108.9 . .
N8 C24 H24B 108.9 . .
C25 C24 H24B 108.9 . .
H24A C24 H24B 107.8 . .
C30 C25 C26 116.3(3) . .
C30 C25 C24 119.9(3) . .
C26 C25 C24 123.6(2) . .
C27 C26 C25 120.2(3) . .
C27 C26 H26 119.9 . .
C25 C26 H26 119.9 . .
N28 C27 C26 123.6(3) . .
N28 C27 H27 118.2 . .
C26 C27 H27 118.2 . .
C27 N28 C29 115.9(3) . .
C27 N28 Ni1 122.84(19) . 1_554
C29 N28 Ni1 121.24(18) . 1_554
N28 C29 C30 124.0(3) . .
N28 C29 H29 118.0 . .
C30 C29 H29 118.0 . .
C29 C30 C25 120.1(3) . .
C29 C30 H30 119.9 . .
C25 C30 H30 119.9 . .
N12 C31 C32 113.8(2) . .
N12 C31 H31A 108.8 . .
C32 C31 H31A 108.8 . .
N12 C31 H31B 108.8 . .
C32 C31 H31B 108.8 . .
H31A C31 H31B 107.7 . .
C37 C32 C33 116.4(3) . .
C37 C32 C31 121.6(3) . .
C33 C32 C31 121.9(3) . .
C34 C33 C32 119.7(3) . .
C34 C33 H33 120.2 . .
C32 C33 H33 120.2 . .
N35 C34 C33 123.9(3) . .
N35 C34 H34 118.0 . .
C33 C34 H34 118.0 . .
C36 N35 C34 116.4(2) . .
C36 N35 Ni1 120.60(19) . .
C34 N35 Ni1 123.04(19) . .
N35 C36 C37 123.2(3) . .
N35 C36 H36 118.4 . .
C37 C36 H36 118.4 . .
C32 C37 C36 120.4(3) . .
C32 C37 H37 119.8 . .
C36 C37 H37 119.8 . .

loop_
_geom_bond_atom_site_label_1
_geom_bond_atom_site_label_2
_geom_bond_distance
_geom_bond_site_symmetry_2
Ni1 N35 2.144(2) 3_567
Ni1 N35 2.144(2) .
Ni1 N28 2.187(2) 3_566
Ni1 N28 2.187(2) 1_556
Ni1 Cl1 2.4708(7) .
Ni1 Cl1 2.4708(7) 3_567
O1 C15 1.366(3) .
O1 C2 1.438(3) .
C2 C3 1.495(4) .
C2 H2A 0.9900 .
C2 H2B 0.9900 .
C3 O4 1.427(3) .
C3 H3A 0.9900 .
C3 H3B 0.9900 .
O4 C5 1.371(3) .
C5 C20 1.395(4) .
C5 C6 1.414(4) .
C6 C23 1.386(4) .
C6 C7 1.516(4) .
C7 N8 1.474(4) .
C7 H7A 0.9900 .
C7 H7B 0.9900 .
N8 C24 1.456(3) .
N8 C9 1.460(4) .
C9 C10 1.527(4) .
C9 H9A 0.9900 .
C9 H9B 0.9900 .
C10 C11 1.515(4) .
C10 H10A 0.9900 .
C10 H10B 0.9900 .
C11 N12 1.466(4) .
C11 H11A 0.9900 .
C11 H11B 0.9900 .
N12 C13 1.465(4) .
N12 C31 1.465(3) .
C13 C14 1.499(4) .
C13 H13A 0.9900 .
C13 H13B 0.9900 .
C14 C19 1.386(4) .
C14 C15 1.402(4) .
C15 C16 1.380(4) .
C16 C17 1.385(4) .
C16 H16 0.9500 .
C17 C18 1.370(4) .
C17 H17 0.9500 .
C18 C19 1.387(4) .
C18 H18 0.9500 .
C19 H19 0.9500 .
C20 C21 1.381(4) .
C20 H20 0.9500 .
C21 C22 1.370(4) .
C21 H21 0.9500 .
C22 C23 1.380(4) .
C22 H22 0.9500 .
C23 H23 0.9500 .
C24 C25 1.505(4) .
C24 H24A 0.9900 .
C24 H24B 0.9900 .
C25 C30 1.382(4) .
C25 C26 1.393(4) .
C26 C27 1.379(4) .
C26 H26 0.9500 .
C27 N28 1.341(3) .
C27 H27 0.9500 .
N28 C29 1.343(4) .
N28 Ni1 2.187(2) 1_554
C29 C30 1.377(4) .
C29 H29 0.9500 .
C30 H30 0.9500 .
C31 C32 1.517(4) .
C31 H31A 0.9900 .
C31 H31B 0.9900 .
C32 C37 1.380(4) .
C32 C33 1.392(4) .
C33 C34 1.375(4) .
C33 H33 0.9500 .
C34 N35 1.339(3) .
C34 H34 0.9500 .
N35 C36 1.336(4) .
C36 C37 1.381(4) .
C36 H36 0.9500 .
C37 H37 0.9500 .

loop_
_geom_hbond_atom_site_label_D
_geom_hbond_atom_site_label_H
_geom_hbond_atom_site_label_A
_geom_hbond_distance_DH
_geom_hbond_distance_HA
_geom_hbond_distance_DA
_geom_hbond_angle_DHA
_geom_hbond_site_symmetry_A
C9 H9A O4 0.99 2.52 3.264(3) 132.0 .
C27 H27 Cl1 0.95 2.51 3.198(3) 129.7 3_566
C29 H29 Cl1 0.95 2.51 3.210(3) 130.8 1_554
C34 H34 Cl1 0.95 2.72 3.286(3) 118.9 3_567
C36 H36 Cl1 0.95 2.67 3.254(3) 120.5 .

loop_
_geom_torsion_atom_site_label_1
_geom_torsion_atom_site_label_2
_geom_torsion_atom_site_label_3
_geom_torsion_atom_site_label_4
_geom_torsion
_geom_torsion_site_symmetry_1
_geom_torsion_site_symmetry_4
C15 O1 C2 C3 169.1(2) . .
O1 C2 C3 O4 69.8(3) . .
C2 C3 O4 C5 179.5(2) . .
C3 O4 C5 C20 4.0(4) . .
C3 O4 C5 C6 -174.5(2) . .
O4 C5 C6 C23 175.4(2) . .
C20 C5 C6 C23 -3.2(4) . .
O4 C5 C6 C7 -4.4(4) . .
C20 C5 C6 C7 177.1(3) . .
C23 C6 C7 N8 86.5(3) . .
C5 C6 C7 N8 -93.8(3) . .
C6 C7 N8 C24 -61.2(3) . .
C6 C7 N8 C9 66.0(3) . .
C24 N8 C9 C10 -84.0(3) . .
C7 N8 C9 C10 148.0(2) . .
N8 C9 C10 C11 -173.2(2) . .
C9 C10 C11 N12 63.3(3) . .
C10 C11 N12 C13 -156.8(2) . .
C10 C11 N12 C31 77.1(3) . .
C31 N12 C13 C14 -51.2(3) . .
C11 N12 C13 C14 -176.7(2) . .
N12 C13 C14 C19 112.6(3) . .
N12 C13 C14 C15 -65.3(3) . .
C2 O1 C15 C16 -3.7(4) . .
C2 O1 C15 C14 176.2(2) . .
C19 C14 C15 O1 175.4(2) . .
C13 C14 C15 O1 -6.7(4) . .
C19 C14 C15 C16 -4.7(4) . .
C13 C14 C15 C16 173.2(3) . .
O1 C15 C16 C17 -177.7(3) . .
C14 C15 C16 C17 2.5(4) . .
C15 C16 C17 C18 1.3(5) . .
C16 C17 C18 C19 -2.8(4) . .
C17 C18 C19 C14 0.4(4) . .
C15 C14 C19 C18 3.2(4) . .
C13 C14 C19 C18 -174.6(3) . .
O4 C5 C20 C21 -177.2(3) . .
C6 C5 C20 C21 1.2(4) . .
C5 C20 C21 C22 1.3(4) . .
C20 C21 C22 C23 -1.7(4) . .
C21 C22 C23 C6 -0.4(5) . .
C5 C6 C23 C22 2.8(4) . .
C7 C6 C23 C22 -177.5(3) . .
C9 N8 C24 C25 161.5(2) . .
C7 N8 C24 C25 -70.8(3) . .
N8 C24 C25 C30 -54.9(4) . .
N8 C24 C25 C26 130.6(3) . .
C30 C25 C26 C27 -0.5(4) . .
C24 C25 C26 C27 174.3(3) . .
C25 C26 C27 N28 -0.2(5) . .
C26 C27 N28 C29 0.4(4) . .
C26 C27 N28 Ni1 -177.0(2) . 1_554
C27 N28 C29 C30 0.1(4) . .
Ni1 N28 C29 C30 177.5(2) 1_554 .
N28 C29 C30 C25 -0.8(5) . .
C26 C25 C30 C29 0.9(4) . .
C24 C25 C30 C29 -174.0(3) . .
C13 N12 C31 C32 88.5(3) . .
C11 N12 C31 C32 -147.1(3) . .
N12 C31 C32 C37 -132.9(3) . .
N12 C31 C32 C33 49.9(4) . .
C37 C32 C33 C34 0.2(4) . .
C31 C32 C33 C34 177.5(3) . .
C32 C33 C34 N35 -0.7(4) . .
C33 C34 N35 C36 0.6(4) . .
C33 C34 N35 Ni1 179.6(2) . .
C34 N35 C36 C37 0.0(4) . .
Ni1 N35 C36 C37 -179.1(2) . .
C33 C32 C37 C36 0.4(4) . .
C31 C32 C37 C36 -176.9(3) . .
N35 C36 C37 C32 -0.5(4) . .
